data_2209413
loop_
_publ_author_name
'Srinivasan, Bikshandarkoil R. '
'N\"ather, Christian'
'Naik, Ashish R.'
'Bensch, Wolfgang'

_publ_section_title
;
 Bis(methylammonium) tetrathiomolybdate(VI)
;
_journal_coeditor_code BT2106
_journal_issue 7
_journal_name_full 'Acta Crystallographica Section E'
_journal_page_first m1635
_journal_page_last m1637
_journal_paper_doi 10.1107/S1600536806022410
_journal_volume 62
_journal_year 2006
_chemical_formula_iupac '(C H6 N1)2  [Mo S4]'
_chemical_formula_moiety '2C H6 N +, Mo S4 2-'
_chemical_formula_sum 'C2 H12 Mo N2 S4'
_chemical_formula_weight 288.32
_chemical_name_common 'methylammonium tetrathiomolybdate'
_chemical_name_systematic
;
Bis(methylammonium) tetrathiomolybdate(VI)
;
_space_group_IT_number 62
_symmetry_cell_setting orthorhombic
_symmetry_space_group_name_Hall '-P 2ac 2n'
_symmetry_space_group_name_H-M 'P n m a'
_atom_sites_solution_hydrogens geom
_atom_sites_solution_primary direct
_atom_sites_solution_secondary difmap
_audit_creation_method SHELXL-97
_cell_angle_alpha 90.00
_cell_angle_beta 90.00
_cell_angle_gamma 90.00
_cell_formula_units_Z 4
_cell_length_a 9.5190(7)
_cell_length_b 6.9424(4)
_cell_length_c 15.7041(11)
_cell_measurement_reflns_used 6877
_cell_measurement_temperature 170(2)
_cell_measurement_theta_max 28.0
_cell_measurement_theta_min 1.9
_cell_volume 1037.80(12)
_computing_cell_refinement DIF4
_computing_data_collection 'DIF4 (Stoe & Cie, 1998)'
_computing_data_reduction 'REDU4 (Stoe & Cie, 1998)'
_computing_molecular_graphics 'XP in SHELXTL (Bruker, 1998)'
_computing_publication_material 'CIFTAB in SHELXTL'
_computing_structure_refinement 'SHELXL97 (Sheldrick, 1997)'
_computing_structure_solution 'SHELXS97 (Sheldrick, 1997)'
_diffrn_ambient_temperature 170(2)
_diffrn_measured_fraction_theta_full 0.990
_diffrn_measured_fraction_theta_max 0.990
_diffrn_measurement_device_type 'Stoe IPDS-1'
_diffrn_measurement_method \f
_diffrn_radiation_monochromator graphite
_diffrn_radiation_source 'fine-focus sealed tube'
_diffrn_radiation_type MoK\a
_diffrn_radiation_wavelength 0.71073
_diffrn_reflns_av_R_equivalents 0.0275
_diffrn_reflns_av_sigmaI/netI 0.0163
_diffrn_reflns_limit_h_max 12
_diffrn_reflns_limit_h_min -10
_diffrn_reflns_limit_k_max 9
_diffrn_reflns_limit_k_min -9
_diffrn_reflns_limit_l_max 20
_diffrn_reflns_limit_l_min -20
_diffrn_reflns_number 6261
_diffrn_reflns_theta_full 28.04
_diffrn_reflns_theta_max 28.04
_diffrn_reflns_theta_min 2.50
_diffrn_standards_decay_% 0
_diffrn_standards_number 0
_exptl_absorpt_coefficient_mu 2.003
_exptl_absorpt_correction_T_max 0.949
_exptl_absorpt_correction_T_min 0.779
_exptl_absorpt_correction_type numerical
_exptl_absorpt_process_details '(X-SHAPE; Stoe & Cie, 1998)'
_exptl_crystal_colour red
_exptl_crystal_density_diffrn 1.845
_exptl_crystal_density_method 'not measured'
_exptl_crystal_description block
_exptl_crystal_F_000 576
_exptl_crystal_size_max 0.12
_exptl_crystal_size_mid 0.12
_exptl_crystal_size_min 0.08
_refine_diff_density_max 0.479
_refine_diff_density_min -1.035
_refine_ls_extinction_method none
_refine_ls_goodness_of_fit_ref 1.085
_refine_ls_hydrogen_treatment constr
_refine_ls_matrix_type full
_refine_ls_number_parameters 52
_refine_ls_number_reflns 1354
_refine_ls_number_restraints 0
_refine_ls_restrained_S_all 1.085
_refine_ls_R_factor_all 0.0327
_refine_ls_R_factor_gt 0.0276
_refine_ls_shift/su_max 0.001
_refine_ls_shift/su_mean 0.000
_refine_ls_structure_factor_coef Fsqd
_refine_ls_weighting_details 'calc w=1/[\s^2^(Fo^2^)+(0.0531P)^2^] where P=(Fo^2^+2Fc^2^)/3'
_refine_ls_weighting_scheme calc
_refine_ls_wR_factor_gt 0.0713
_refine_ls_wR_factor_ref 0.0738
_reflns_number_gt 1166
_reflns_number_total 1354
_reflns_threshold_expression I>2\s(I)
_cod_data_source_file bt2106.cif
_cod_data_source_block I
_cod_database_code 2209413
_cod_database_fobs_code 2209413

loop_
_symmetry_equiv_pos_as_xyz
'x, y, z'
'-x+1/2, -y, z+1/2'
'x+1/2, -y+1/2, -z+1/2'
'-x, y+1/2, -z'
'-x, -y, -z'
'x-1/2, y, -z-1/2'
'-x-1/2, y-1/2, z-1/2'
'x, -y-1/2, z'

loop_
_atom_site_type_symbol
_atom_site_label
_atom_site_fract_x
_atom_site_fract_y
_atom_site_fract_z
_atom_site_U_iso_or_equiv
_atom_site_adp_type
_atom_site_calc_flag
_atom_site_refinement_flags
_atom_site_occupancy
Mo Mo1 0.25077(2) 0.2500 0.552221(13) 0.00874(12) Uani d S 1
S S1 0.02687(7) 0.2500 0.58595(4) 0.01531(17) Uani d S 1
S S2 0.27631(8) 0.2500 0.41375(5) 0.01816(18) Uani d S 1
S S3 0.35437(6) -0.00417(8) 0.60356(3) 0.01808(15) Uani d . 1
N N1 -0.0563(3) 0.2500 0.37668(14) 0.0143(5) Uani d S 1
H H1N1 0.0249 0.2500 0.4036 0.021 Uiso d SR 1
H H2N1 -0.1049 0.3526 0.3913 0.021 Uiso d R 1
C C1 -0.0336(5) 0.2500 0.2842(2) 0.0353(9) Uani d S 1
H H1A -0.1243 0.2500 0.2547 0.053 Uiso d SR 1
H H1B 0.0204 0.1356 0.2678 0.053 Uiso d R 1
N N2 0.6644(3) 0.2500 0.58992(16) 0.0188(5) Uani d S 1
H H1N2 0.7492 0.2500 0.5676 0.028 Uiso d SR 1
H H2N2 0.6183 0.1474 0.5726 0.028 Uiso d R 1
C C2 0.6718(4) 0.2500 0.68352(19) 0.0253(7) Uani d S 1
H H2A 0.5767 0.2500 0.7074 0.038 Uiso d SR 1
H H2B 0.7248 0.3648 0.7006 0.038 Uiso d R 1

loop_
_atom_site_aniso_label
_atom_site_aniso_U_11
_atom_site_aniso_U_22
_atom_site_aniso_U_33
_atom_site_aniso_U_12
_atom_site_aniso_U_13
_atom_site_aniso_U_23
Mo1 0.00894(16) 0.00765(17) 0.00963(16) 0.000 -0.00052(7) 0.000
S1 0.0100(3) 0.0200(4) 0.0159(3) 0.000 0.0027(3) 0.000
S2 0.0164(3) 0.0260(4) 0.0121(3) 0.000 0.0028(3) 0.000
S3 0.0174(3) 0.0107(3) 0.0262(3) 0.00146(19) -0.0064(2) 0.00393(19)
N1 0.0144(12) 0.0157(12) 0.0128(10) 0.000 -0.0001(9) 0.000
C1 0.046(2) 0.047(2) 0.0124(13) 0.000 -0.0011(15) 0.000
N2 0.0172(13) 0.0220(14) 0.0173(11) 0.000 0.0007(10) 0.000
C2 0.0297(19) 0.0289(18) 0.0173(14) 0.000 -0.0009(12) 0.000

loop_
_atom_type_symbol
_atom_type_description
_atom_type_scat_dispersion_real
_atom_type_scat_dispersion_imag
_atom_type_scat_source
C C 0.0033 0.0016 'International Tables Vol C Tables 4.2.6.8 and 6.1.1.4'
H H 0.0000 0.0000 'International Tables Vol C Tables 4.2.6.8 and 6.1.1.4'
N N 0.0061 0.0033 'International Tables Vol C Tables 4.2.6.8 and 6.1.1.4'
S S 0.1246 0.1234 'International Tables Vol C Tables 4.2.6.8 and 6.1.1.4'
Mo Mo -1.6832 0.6857 'International Tables Vol C Tables 4.2.6.8 and 6.1.1.4'

loop_
_geom_angle_atom_site_label_1
_geom_angle_atom_site_label_2
_geom_angle_atom_site_label_3
_geom_angle_site_symmetry_1
_geom_angle
_geom_angle_publ_flag
S3 Mo1 S3 8_565 108.35(3) y
S3 Mo1 S2 8_565 108.53(2) y
S3 Mo1 S2 . 108.530(19) y
S3 Mo1 S1 8_565 110.51(2) y
S3 Mo1 S1 . 110.51(2) y
S2 Mo1 S1 . 110.34(3) y
C1 N1 H1N1 . 110.2 ?
C1 N1 H2N1 . 109.6 ?
H1N1 N1 H2N1 . 109.6 ?
N1 C1 H1A . 109.8 ?
N1 C1 H1B . 109.7 ?
H1A C1 H1B . 109.7 ?
C2 N2 H1N2 . 110.8 ?
C2 N2 H2N2 . 109.5 ?
H1N2 N2 H2N2 . 109.5 ?
N2 C2 H2A . 109.7 ?
N2 C2 H2B . 107.3 ?
H2A C2 H2B . 111.7 ?

loop_
_geom_bond_atom_site_label_1
_geom_bond_atom_site_label_2
_geom_bond_site_symmetry_2
_geom_bond_distance
_geom_bond_publ_flag
Mo1 S3 8_565 2.1762(5) y
Mo1 S3 . 2.1762(5) y
Mo1 S2 . 2.1881(8) y
Mo1 S1 . 2.1961(7) y
N1 C1 . 1.468(4) ?
N1 H1N1 . 0.8804 ?
N1 H2N1 . 0.8800 ?
C1 H1A . 0.9800 ?
C1 H1B . 0.9801 ?
N2 C2 . 1.472(4) ?
N2 H1N2 . 0.8797 ?
N2 H2N2 . 0.8801 ?
C2 H2A . 0.9800 ?
C2 H2B . 0.9800 ?

loop_
_geom_hbond_atom_site_label_D
_geom_hbond_atom_site_label_H
_geom_hbond_atom_site_label_A
_geom_hbond_site_symmetry_A
_geom_hbond_distance_DH
_geom_hbond_distance_HA
_geom_hbond_distance_DA
_geom_hbond_angle_DHA
N1 H1N1 S2 . 0.88 2.40 3.219(3) 155.2
N1 H1N1 S1 . 0.88 2.86 3.380(2) 119.0
N1 H2N1 S3 4_556 0.88 2.58 3.326(2) 143.6
N1 H2N1 S1 5_566 0.88 2.88 3.5316(5) 132.3
N2 H1N2 S1 1_655 0.88 2.66 3.451(3) 150.2
N2 H2N2 S3 . 0.88 2.77 3.445(3) 135.0
N2 H2N2 S2 5_656 0.88 2.94 3.5172(5) 124.5
N2 H2N2 S3 5_656 0.88 2.95 3.489(2) 121.3
